data_4030537
loop_
_publ_author_name
'Yang, Wei'
'Cao, Jingming'
'Zhang, Mengxun'
'Lan, Rongfeng'
'Zhu, Lizhi'
'Du, Guangyan'
'He, Shuzhong'
'Lee, Chi-Sing'

_publ_section_title
;
 Systemic Study on the Biogenic Pathways of Yezo'otogirins: Total
 Synthesis and Antitumor Activities of (+-)-Yezo'otogirin C and Its
 Structural Analogues.
;
_journal_issue 2
_journal_name_full 'The Journal of organic chemistry'
_journal_page_first 836
_journal_paper_doi 10.1021/jo502267g
_journal_volume 80
_journal_year 2014
_chemical_formula_moiety 'C21 H34 O5'
_chemical_formula_sum 'C21 H34 O5'
_chemical_formula_weight 366.48
_chemical_name_systematic
;
 ?
;
_space_group_IT_number 60
_symmetry_cell_setting orthorhombic
_symmetry_space_group_name_Hall '-P 2n 2ab'
_symmetry_space_group_name_H-M 'P b c n'
_atom_sites_solution_hydrogens geom
_atom_sites_solution_primary direct
_atom_sites_solution_secondary difmap
_audit_creation_method SHELXL-97
_cell_angle_alpha 90.00
_cell_angle_beta 90.00
_cell_angle_gamma 90.00
_cell_formula_units_Z 8
_cell_length_a 23.5047(17)
_cell_length_b 13.3187(3)
_cell_length_c 13.1615(3)
_cell_measurement_reflns_used 16117
_cell_measurement_temperature 299(2)
_cell_measurement_theta_max 68.40
_cell_measurement_theta_min 6.60
_cell_volume 4120.2(3)
_computing_cell_refinement 'CrystalClear-SM Auto 2.0 r4'
_computing_data_collection 'CrystalClear-SM Auto 2.0 r4 (Rigaku, 2009)'
_computing_data_reduction 'CrystalClear-SM Auto 2.0 r4'
_computing_molecular_graphics 'CrystalStructure 4.0'
_computing_publication_material 'CrystalStructure 4.0 (Rigaku, 2009)'
_computing_structure_refinement 'SHELXL97 (Sheldrick, 1997)'
_computing_structure_solution 'SHELXS97 (Sheldrick, 1997)'
_diffrn_ambient_temperature 299(2)
_diffrn_measured_fraction_theta_full 0.988
_diffrn_measured_fraction_theta_max 0.988
_diffrn_measurement_device_type 'Rigaku Saturn944+ CCD'
_diffrn_measurement_method \w
_diffrn_radiation_monochromator graphite
_diffrn_radiation_source 'fine-focus sealed tube'
_diffrn_radiation_type CuK\a
_diffrn_radiation_wavelength 1.54178
_diffrn_reflns_av_R_equivalents 0.0787
_diffrn_reflns_av_sigmaI/netI 0.0523
_diffrn_reflns_limit_h_max 28
_diffrn_reflns_limit_h_min -24
_diffrn_reflns_limit_k_max 16
_diffrn_reflns_limit_k_min -15
_diffrn_reflns_limit_l_max 14
_diffrn_reflns_limit_l_min -15
_diffrn_reflns_number 26280
_diffrn_reflns_theta_full 68.38
_diffrn_reflns_theta_max 68.38
_diffrn_reflns_theta_min 6.55
_exptl_absorpt_coefficient_mu 0.666
_exptl_absorpt_correction_T_max 0.875
_exptl_absorpt_correction_T_min 0.623
_exptl_absorpt_correction_type multi-scan
_exptl_absorpt_process_details 'Jacobson, R. (1998) Private communication'
_exptl_crystal_colour colorless
_exptl_crystal_density_diffrn 1.182
_exptl_crystal_density_method 'not measured'
_exptl_crystal_description block
_exptl_crystal_F_000 1600
_exptl_crystal_size_max 0.20
_exptl_crystal_size_mid 0.20
_exptl_crystal_size_min 0.10
_refine_diff_density_max 0.251
_refine_diff_density_min -0.323
_refine_diff_density_rms 0.092
_refine_ls_extinction_method none
_refine_ls_goodness_of_fit_ref 1.349
_refine_ls_hydrogen_treatment mixed
_refine_ls_matrix_type full
_refine_ls_number_parameters 243
_refine_ls_number_reflns 3741
_refine_ls_number_restraints 0
_refine_ls_restrained_S_all 1.349
_refine_ls_R_factor_all 0.1259
_refine_ls_R_factor_gt 0.0872
_refine_ls_shift/su_max 0.000
_refine_ls_shift/su_mean 0.000
_refine_ls_structure_factor_coef Fsqd
_refine_ls_weighting_details 'calc w=1/[\s^2^(Fo^2^)+(0.0400P)^2^+1.5000P] where P=(Fo^2^+2Fc^2^)/3'
_refine_ls_weighting_scheme calc
_refine_ls_wR_factor_gt 0.1630
_refine_ls_wR_factor_ref 0.1798
_reflns_number_gt 2377
_reflns_number_total 3741
_reflns_threshold_expression >2\s(I)
_cod_data_source_file jo502267g_si_002.cif
_cod_data_source_block 12
_cod_database_code 4030537

loop_
_symmetry_equiv_pos_as_xyz
'x, y, z'
'x+1/2, -y+1/2, -z'
'-x, y, -z+1/2'
'-x+1/2, -y+1/2, z+1/2'
'-x, -y, -z'
'-x-1/2, y-1/2, z'
'x, -y, z-1/2'
'x-1/2, y-1/2, -z-1/2'

loop_
_atom_site_label
_atom_site_type_symbol
_atom_site_fract_x
_atom_site_fract_y
_atom_site_fract_z
_atom_site_U_iso_or_equiv
_atom_site_adp_type
_atom_site_occupancy
_atom_site_symmetry_multiplicity
_atom_site_calc_flag
_atom_site_refinement_flags
O1 O 0.40215(10) 0.8052(2) 0.4420(2) 0.0964(9) Uani 1 1 d .
O2 O 0.35280(9) 0.7408(2) 0.42229(17) 0.0871(8) Uani 1 1 d .
O3 O 0.41921(9) 0.62204(18) 0.3717(2) 0.0805(7) Uani 1 1 d .
H3 H 0.4449 0.6628 0.3804 0.121 Uiso 1 1 calc R
O4 O 0.46203(9) 0.70658(17) 0.13733(17) 0.0760(7) Uani 1 1 d .
O5 O 0.40421(9) 0.57772(17) 0.16509(18) 0.0796(7) Uani 1 1 d .
C1 C 0.07156(18) 0.7979(5) 0.3563(4) 0.165(3) Uani 1 1 d .
H1A H 0.0891 0.8458 0.4008 0.247 Uiso 1 1 calc R
H1B H 0.0603 0.7398 0.3945 0.247 Uiso 1 1 calc R
H1C H 0.0387 0.8275 0.3251 0.247 Uiso 1 1 calc R
C2 C 0.11300(14) 0.7675(3) 0.2758(3) 0.0795(10) Uani 1 1 d .
C3 C 0.16650(15) 0.7954(4) 0.2779(3) 0.1117(16) Uani 1 1 d .
H3A H 0.1773 0.8334 0.3339 0.134 Uiso 1 1 calc R
C4 C 0.21243(13) 0.7741(3) 0.2023(3) 0.0873(12) Uani 1 1 d .
H4A H 0.2183 0.8333 0.1606 0.105 Uiso 1 1 calc R
H4B H 0.2002 0.7201 0.1581 0.105 Uiso 1 1 calc R
C5 C 0.26934(12) 0.7447(3) 0.2522(2) 0.0692(9) Uani 1 1 d .
H5 H 0.2747 0.7909 0.3093 0.083 Uiso 1 1 calc R
C6 C 0.32088(11) 0.7586(2) 0.1828(2) 0.0601(8) Uani 1 1 d .
C7 C 0.37855(11) 0.7333(2) 0.2434(2) 0.0541(7) Uani 1 1 d .
C8 C 0.40751(13) 0.8367(2) 0.2632(3) 0.0679(9) Uani 1 1 d .
H8 H 0.4484 0.8260 0.2539 0.082 Uiso 1 1 calc R
C9 C 0.40051(14) 0.8852(3) 0.3675(4) 0.0885(12) Uani 1 1 d .
C10 C 0.45446(16) 0.9438(3) 0.3948(4) 0.1226(17) Uani 1 1 d .
H10A H 0.4502 0.9730 0.4610 0.184 Uiso 1 1 calc R
H10B H 0.4604 0.9961 0.3457 0.184 Uiso 1 1 calc R
H10C H 0.4865 0.8992 0.3947 0.184 Uiso 1 1 calc R
C11 C 0.36926(12) 0.6728(3) 0.3434(2) 0.0651(9) Uani 1 1 d .
C12 C 0.41972(13) 0.6733(3) 0.1767(2) 0.0601(8) Uani 1 1 d .
C13 C 0.44282(16) 0.5134(3) 0.1112(3) 0.0998(13) Uani 1 1 d .
H13A H 0.4492 0.5398 0.0443 0.150 Uiso 1 1 calc R
H13B H 0.4268 0.4473 0.1061 0.150 Uiso 1 1 calc R
H13C H 0.4783 0.5101 0.1471 0.150 Uiso 1 1 calc R
C14 C 0.31307(15) 0.6974(3) 0.0856(3) 0.0967(13) Uani 1 1 d .
H14A H 0.3099 0.6275 0.1025 0.145 Uiso 1 1 calc R
H14B H 0.3453 0.7074 0.0419 0.145 Uiso 1 1 calc R
H14C H 0.2791 0.7188 0.0514 0.145 Uiso 1 1 calc R
C15 C 0.08889(17) 0.7063(4) 0.1940(4) 0.1277(18) Uani 1 1 d .
H15A H 0.0675 0.7484 0.1488 0.192 Uiso 1 1 calc R
H15B H 0.0643 0.6562 0.2225 0.192 Uiso 1 1 calc R
H15C H 0.1191 0.6742 0.1571 0.192 Uiso 1 1 calc R
C16 C 0.26531(14) 0.6420(3) 0.2972(3) 0.1028(14) Uani 1 1 d .
H16A H 0.2503 0.5970 0.2458 0.123 Uiso 1 1 calc R
H16B H 0.2380 0.6440 0.3523 0.123 Uiso 1 1 calc R
C17 C 0.32099(14) 0.5967(3) 0.3382(3) 0.0789(10) Uani 1 1 d .
H17 H 0.3327 0.5443 0.2903 0.095 Uiso 1 1 calc R
C18 C 0.31044(17) 0.5453(3) 0.4409(3) 0.1092(15) Uani 1 1 d .
H18A H 0.3448 0.5130 0.4631 0.164 Uiso 1 1 calc R
H18B H 0.2808 0.4962 0.4336 0.164 Uiso 1 1 calc R
H18C H 0.2991 0.5947 0.4900 0.164 Uiso 1 1 calc R
C19 C 0.32739(15) 0.8705(3) 0.1544(3) 0.0994(13) Uani 1 1 d .
H19A H 0.3180 0.8806 0.0833 0.119 Uiso 1 1 calc R
H19B H 0.3019 0.9113 0.1952 0.119 Uiso 1 1 calc R
C20 C 0.38807(16) 0.9002(3) 0.1737(3) 0.0966(13) Uani 1 1 d .
H20A H 0.3906 0.9711 0.1900 0.116 Uiso 1 1 calc R
H20B H 0.4114 0.8869 0.1144 0.116 Uiso 1 1 calc R
C21 C 0.34866(16) 0.9512(3) 0.3886(4) 0.1264(19) Uani 1 1 d .
H21A H 0.3146 0.9123 0.3802 0.190 Uiso 1 1 calc R
H21B H 0.3483 1.0065 0.3418 0.190 Uiso 1 1 calc R
H21C H 0.3505 0.9762 0.4569 0.190 Uiso 1 1 calc R

loop_
_atom_site_aniso_label
_atom_site_aniso_U_11
_atom_site_aniso_U_22
_atom_site_aniso_U_33
_atom_site_aniso_U_23
_atom_site_aniso_U_13
_atom_site_aniso_U_12
O1 0.0638(14) 0.148(3) 0.0769(17) -0.0389(18) -0.0129(13) -0.0025(16)
O2 0.0612(13) 0.138(2) 0.0617(14) -0.0181(15) 0.0025(11) -0.0069(14)
O3 0.0599(13) 0.0935(17) 0.0881(17) 0.0209(14) -0.0108(12) -0.0008(12)
O4 0.0594(13) 0.0917(17) 0.0769(15) -0.0003(13) 0.0169(11) 0.0041(12)
O5 0.0725(14) 0.0687(15) 0.0976(18) -0.0228(13) 0.0075(13) 0.0064(12)
C1 0.063(2) 0.327(8) 0.104(3) -0.050(4) 0.002(2) 0.031(4)
C2 0.0514(18) 0.115(3) 0.072(2) -0.006(2) -0.0054(16) 0.0101(19)
C3 0.054(2) 0.191(5) 0.091(3) -0.046(3) -0.010(2) 0.008(3)
C4 0.0490(18) 0.136(3) 0.077(2) -0.009(2) -0.0034(16) 0.003(2)
C5 0.0469(16) 0.103(3) 0.0581(19) -0.003(2) -0.0020(14) -0.0007(17)
C6 0.0470(16) 0.076(2) 0.0573(18) 0.0004(17) -0.0015(14) 0.0000(15)
C7 0.0459(15) 0.0592(18) 0.0571(17) -0.0042(15) 0.0027(13) -0.0011(14)
C8 0.0563(17) 0.065(2) 0.083(2) -0.0086(19) -0.0016(16) -0.0007(16)
C9 0.060(2) 0.099(3) 0.107(3) -0.042(3) -0.011(2) 0.009(2)
C10 0.071(2) 0.119(3) 0.177(5) -0.070(3) -0.024(3) -0.007(2)
C11 0.0504(16) 0.081(2) 0.064(2) 0.0027(18) -0.0025(15) 0.0000(16)
C12 0.0519(17) 0.069(2) 0.0591(19) -0.0014(17) -0.0009(15) 0.0051(16)
C13 0.091(3) 0.097(3) 0.111(3) -0.038(3) -0.002(2) 0.031(2)
C14 0.071(2) 0.153(4) 0.065(2) -0.026(2) -0.0095(18) 0.018(2)
C15 0.074(3) 0.143(4) 0.166(5) -0.043(4) -0.002(3) -0.011(3)
C16 0.063(2) 0.142(4) 0.103(3) 0.039(3) -0.015(2) -0.025(2)
C17 0.064(2) 0.093(3) 0.080(2) 0.020(2) 0.0000(18) -0.0144(19)
C18 0.089(3) 0.136(4) 0.102(3) 0.049(3) 0.002(2) -0.018(3)
C19 0.066(2) 0.096(3) 0.135(4) 0.037(3) -0.012(2) -0.001(2)
C20 0.083(3) 0.073(2) 0.134(4) 0.013(3) -0.014(2) -0.005(2)
C21 0.075(2) 0.131(4) 0.173(5) -0.084(4) -0.010(3) 0.028(2)

loop_
_atom_type_symbol
_atom_type_description
_atom_type_scat_dispersion_real
_atom_type_scat_dispersion_imag
_atom_type_scat_source
C C 0.0181 0.0091 'International Tables Vol C Tables 4.2.6.8 and 6.1.1.4'
H H 0.0000 0.0000 'International Tables Vol C Tables 4.2.6.8 and 6.1.1.4'
O O 0.0492 0.0322 'International Tables Vol C Tables 4.2.6.8 and 6.1.1.4'

loop_
_geom_angle_atom_site_label_1
_geom_angle_atom_site_label_2
_geom_angle_atom_site_label_3
_geom_angle
C9 O1 O2 106.8(2)
C11 O2 O1 106.5(2)
C11 O3 H3 109.5
C12 O5 C13 117.0(3)
C2 C1 H1A 109.5
C2 C1 H1B 109.5
H1A C1 H1B 109.5
C2 C1 H1C 109.5
H1A C1 H1C 109.5
H1B C1 H1C 109.5
C3 C2 C15 123.0(4)
C3 C2 C1 122.2(4)
C15 C2 C1 114.8(3)
C2 C3 C4 128.7(4)
C2 C3 H3A 115.7
C4 C3 H3A 115.7
C3 C4 C5 113.1(3)
C3 C4 H4A 109.0
C5 C4 H4A 109.0
C3 C4 H4B 109.0
C5 C4 H4B 109.0
H4A C4 H4B 107.8
C16 C5 C6 113.5(3)
C16 C5 C4 110.3(3)
C6 C5 C4 113.8(3)
C16 C5 H5 106.2
C6 C5 H5 106.2
C4 C5 H5 106.2
C5 C6 C14 109.9(3)
C5 C6 C19 109.9(3)
C14 C6 C19 108.9(3)
C5 C6 C7 110.2(2)
C14 C6 C7 113.8(2)
C19 C6 C7 103.8(2)
C12 C7 C11 107.7(2)
C12 C7 C8 106.3(2)
C11 C7 C8 112.2(2)
C12 C7 C6 110.9(2)
C11 C7 C6 114.2(2)
C8 C7 C6 105.4(2)
C20 C8 C9 115.4(3)
C20 C8 C7 103.4(3)
C9 C8 C7 118.5(3)
C20 C8 H8 106.2
C9 C8 H8 106.2
C7 C8 H8 106.2
O1 C9 C21 108.8(4)
O1 C9 C10 101.2(3)
C21 C9 C10 108.9(3)
O1 C9 C8 107.2(3)
C21 C9 C8 119.5(3)
C10 C9 C8 109.7(3)
C9 C10 H10A 109.5
C9 C10 H10B 109.5
H10A C10 H10B 109.5
C9 C10 H10C 109.5
H10A C10 H10C 109.5
H10B C10 H10C 109.5
O3 C11 O2 109.7(3)
O3 C11 C17 108.3(3)
O2 C11 C17 104.6(3)
O3 C11 C7 110.8(2)
O2 C11 C7 108.9(3)
C17 C11 C7 114.2(3)
O4 C12 O5 121.8(3)
O4 C12 C7 125.2(3)
O5 C12 C7 113.0(3)
O5 C13 H13A 109.5
O5 C13 H13B 109.5
H13A C13 H13B 109.5
O5 C13 H13C 109.5
H13A C13 H13C 109.5
H13B C13 H13C 109.5
C6 C14 H14A 109.5
C6 C14 H14B 109.5
H14A C14 H14B 109.5
C6 C14 H14C 109.5
H14A C14 H14C 109.5
H14B C14 H14C 109.5
C2 C15 H15A 109.5
C2 C15 H15B 109.5
H15A C15 H15B 109.5
C2 C15 H15C 109.5
H15A C15 H15C 109.5
H15B C15 H15C 109.5
C5 C16 C17 116.3(3)
C5 C16 H16A 108.2
C17 C16 H16A 108.2
C5 C16 H16B 108.2
C17 C16 H16B 108.2
H16A C16 H16B 107.4
C11 C17 C16 112.9(3)
C11 C17 C18 112.2(3)
C16 C17 C18 110.2(3)
C11 C17 H17 107.1
C16 C17 H17 107.1
C18 C17 H17 107.1
C17 C18 H18A 109.5
C17 C18 H18B 109.5
H18A C18 H18B 109.5
C17 C18 H18C 109.5
H18A C18 H18C 109.5
H18B C18 H18C 109.5
C20 C19 C6 107.9(3)
C20 C19 H19A 110.1
C6 C19 H19A 110.1
C20 C19 H19B 110.1
C6 C19 H19B 110.1
H19A C19 H19B 108.4
C19 C20 C8 105.7(3)
C19 C20 H20A 110.6
C8 C20 H20A 110.6
C19 C20 H20B 110.6
C8 C20 H20B 110.6
H20A C20 H20B 108.7
C9 C21 H21A 109.5
C9 C21 H21B 109.5
H21A C21 H21B 109.5
C9 C21 H21C 109.5
H21A C21 H21C 109.5
H21B C21 H21C 109.5

loop_
_geom_bond_atom_site_label_1
_geom_bond_atom_site_label_2
_geom_bond_distance
O1 C9 1.447(5)
O1 O2 1.466(3)
O2 C11 1.431(4)
O3 C11 1.405(3)
O3 H3 0.8200
O4 C12 1.206(3)
O5 C12 1.333(4)
O5 C13 1.436(4)
C1 C2 1.495(5)
C1 H1A 0.9600
C1 H1B 0.9600
C1 H1C 0.9600
C2 C3 1.311(5)
C2 C15 1.464(5)
C3 C4 1.495(5)
C3 H3A 0.9300
C4 C5 1.541(4)
C4 H4A 0.9700
C4 H4B 0.9700
C5 C16 1.494(5)
C5 C6 1.528(4)
C5 H5 0.9800
C6 C14 1.528(4)
C6 C19 1.544(5)
C6 C7 1.609(4)
C7 C12 1.531(4)
C7 C11 1.558(4)
C7 C8 1.558(4)
C8 C20 1.520(5)
C8 C9 1.527(5)
C8 H8 0.9800
C9 C21 1.528(5)
C9 C10 1.532(5)
C10 H10A 0.9600
C10 H10B 0.9600
C10 H10C 0.9600
C11 C17 1.523(4)
C13 H13A 0.9600
C13 H13B 0.9600
C13 H13C 0.9600
C14 H14A 0.9600
C14 H14B 0.9600
C14 H14C 0.9600
C15 H15A 0.9600
C15 H15B 0.9600
C15 H15C 0.9600
C16 C17 1.539(5)
C16 H16A 0.9700
C16 H16B 0.9700
C17 C18 1.535(5)
C17 H17 0.9800
C18 H18A 0.9600
C18 H18B 0.9600
C18 H18C 0.9600
C19 C20 1.502(5)
C19 H19A 0.9700
C19 H19B 0.9700
C20 H20A 0.9700
C20 H20B 0.9700
C21 H21A 0.9600
C21 H21B 0.9600
C21 H21C 0.9600

loop_
_geom_hbond_atom_site_label_D
_geom_hbond_atom_site_label_H
_geom_hbond_atom_site_label_A
_geom_hbond_distance_DH
_geom_hbond_distance_HA
_geom_hbond_distance_DA
_geom_hbond_angle_DHA
_geom_hbond_site_symmetry_A
O3 H3 O4 0.82 2.28 3.012(3) 149.6 3_655
